data_1542479
loop_
_publ_author_name
'Laus, Gerhard'
'Kahlenberg, Volker'
'Nerdinger, Sven'
'Richter, Frank'
'Schottenberger, Herwig'

_publ_section_title
;
 <i>tert</i>-Butyl 3-(3-methyl-1-oxidopyridin-1-ium-2-yl)benzoate
;
_journal_coeditor_code ZS2359
_journal_issue 1
_journal_name_full IUCrData
_journal_page_first x152490
_journal_paper_doi 10.1107/S2414314615024906
_journal_volume 1
_journal_year 2016
_chemical_formula_iupac 'C17 H19 N O3'
_chemical_formula_moiety 'C17 H19 N O3'
_chemical_formula_sum 'C17 H19 N O3'
_chemical_formula_weight 285.33
_chemical_melting_point_gt 352
_chemical_melting_point_lt 354
_chemical_name_common
;
2-(3-(<i>tert</i>-butoxycarbonyl)phenyl)-
3-methylpyridine-1-oxide
;
_chemical_name_systematic
;
<i>tert</i>-Butyl  3-(3-methyl-1-oxidopyridin-1-ium-2-yl)benzoate
;
_space_group_IT_number 14
_symmetry_cell_setting monoclinic
_symmetry_space_group_name_Hall '-P 2ybc'
_symmetry_space_group_name_H-M 'P 1 21/c 1'
_atom_sites_solution_hydrogens geom
_atom_sites_solution_primary direct
_atom_sites_solution_secondary difmap
_audit_conform_dict_name cif_core.dic
_audit_conform_dict_version 2.4
_audit_creation_method 'WinGX routine CIF_UPDATE'
_cell_angle_alpha 90
_cell_angle_beta 109.365(7)
_cell_angle_gamma 90
_cell_formula_units_Z 4
_cell_length_a 13.6690(7)
_cell_length_b 10.8170(6)
_cell_length_c 10.9271(7)
_cell_measurement_reflns_used 3088
_cell_measurement_temperature 173(2)
_cell_measurement_theta_max 65.979
_cell_measurement_theta_min 3.435
_cell_volume 1524.25(16)
_computing_cell_refinement
;
CrysAlis PRO  (Agilent, 2014)
;
_computing_data_collection
;
CrysAlis PRO (Agilent, 2014)
;
_computing_data_reduction
;
CrysAlis PRO  (Agilent, 2014)
;
_computing_publication_material
;
ORTEP-3 for Windows (Farrugia, 2012) and
Mercury (Macrae <i>et al.</i>, 2006)
;
_computing_structure_refinement
;
SHELXL2014 (Sheldrick, 2015)
;
_computing_structure_solution
;
SIR2002 (Burla <i>et al.</i>, 2003)
;
_diffrn_ambient_temperature 173(2)
_diffrn_detector_area_resol_mean 10.3575
_diffrn_measured_fraction_theta_full 0.991
_diffrn_measured_fraction_theta_max 0.991
_diffrn_measurement_device 'Oxford CCD-detector diffractometer'
_diffrn_measurement_device_type 'Agilent Xcalibur, Ruby, Gemini ultra'
_diffrn_measurement_method '\w scans'
_diffrn_radiation_monochromator mirror
_diffrn_radiation_type CuK\a
_diffrn_radiation_wavelength 1.54184
_diffrn_reflns_av_R_equivalents 0.0655
_diffrn_reflns_limit_h_max 13
_diffrn_reflns_limit_h_min -16
_diffrn_reflns_limit_k_max 12
_diffrn_reflns_limit_k_min -12
_diffrn_reflns_limit_l_max 12
_diffrn_reflns_limit_l_min -13
_diffrn_reflns_number 15403
_diffrn_reflns_theta_full 67.66
_diffrn_reflns_theta_max 67.66
_diffrn_reflns_theta_min 3.43
_exptl_absorpt_coefficient_mu 0.689
_exptl_absorpt_correction_T_max 1
_exptl_absorpt_correction_T_min 0.88355
_exptl_absorpt_correction_type multi-scan
_exptl_absorpt_process_details
;
(CrysAlis PRO; Agilent, 2014)
;
_exptl_crystal_colour colourless
_exptl_crystal_density_diffrn 1.243
_exptl_crystal_density_method 'not measured'
_exptl_crystal_description 'prismatic fragment'
_exptl_crystal_F_000 608
_exptl_crystal_size_max 0.16
_exptl_crystal_size_mid 0.11
_exptl_crystal_size_min 0.1
_refine_diff_density_max 0.19
_refine_diff_density_min -0.203
_refine_ls_extinction_method none
_refine_ls_goodness_of_fit_ref 1.036
_refine_ls_hydrogen_treatment constr
_refine_ls_matrix_type full
_refine_ls_number_parameters 194
_refine_ls_number_reflns 2730
_refine_ls_number_restraints 0
_refine_ls_restrained_S_all 1.036
_refine_ls_R_factor_all 0.0756
_refine_ls_R_factor_gt 0.0531
_refine_ls_shift/su_max 0
_refine_ls_shift/su_mean 0
_refine_ls_structure_factor_coef Fsqd
_refine_ls_weighting_details 'calc w=1/[\s^2^(Fo^2^)+(0.0816P)^2^+0.2900P] where P=(Fo^2^+2Fc^2^)/3'
_refine_ls_weighting_scheme calc
_refine_ls_wR_factor_gt 0.137
_refine_ls_wR_factor_ref 0.1577
_reflns_number_gt 1984
_reflns_number_total 2730
_reflns_threshold_expression >2\s(I)
_cod_data_source_file zs2359sup1.cif
_cod_data_source_block I
_cod_depositor_comments 'Adding full bibliography for 1542479.cif.'
_cod_original_sg_symbol_H-M 'P 21/c '
_cod_database_code 1542479
_cod_database_fobs_code 1542479

loop_
_symmetry_equiv_pos_as_xyz
'x, y, z'
'-x, y+1/2, -z+1/2'
'-x, -y, -z'
'x, -y-1/2, z-1/2'

loop_
_atom_site_type_symbol
_atom_site_label
_atom_site_fract_x
_atom_site_fract_y
_atom_site_fract_z
_atom_site_U_iso_or_equiv
_atom_site_adp_type
_atom_site_calc_flag
_atom_site_refinement_flags
_atom_site_occupancy
_atom_site_symmetry_multiplicity
O O3 0.10663(13) 0.27239(17) 0.77336(16) 0.0605(5) Uani d . 1 1
O O2 0.13706(12) 0.21671(17) 0.97944(16) 0.0562(5) Uani d . 1 1
O O1 0.43812(13) 0.23977(15) 0.67190(18) 0.0573(5) Uani d . 1 1
N N2 0.40653(13) 0.15378(17) 0.58465(19) 0.0442(5) Uani d . 1 1
C C11 0.23596(14) 0.12519(18) 0.86088(19) 0.0367(5) Uani d . 1 1
C C12 0.26102(14) 0.12596(18) 0.7478(2) 0.0362(5) Uani d . 1 1
H H12 0.2256 0.1801 0.6788 0.043 Uiso calc R 1 1
C C9 0.36423(15) -0.0318(2) 0.9494(2) 0.0464(5) Uani d . 1 1
H H9 0.3995 -0.0859 1.0184 0.056 Uiso calc R 1 1
C C7 0.33842(14) 0.04709(19) 0.7351(2) 0.0383(5) Uani d . 1 1
C C10 0.28839(15) 0.0467(2) 0.9625(2) 0.0423(5) Uani d . 1 1
H H10 0.2721 0.0471 1.0405 0.051 Uiso calc R 1 1
C C1 0.36110(14) 0.04809(19) 0.6119(2) 0.0407(5) Uani d . 1 1
C C8 0.38909(15) -0.0320(2) 0.8361(2) 0.0444(5) Uani d . 1 1
H H8 0.441 -0.0865 0.8277 0.053 Uiso calc R 1 1
C C14 0.15541(15) 0.20928(19) 0.8791(2) 0.0387(5) Uani d . 1 1
C C6 0.33577(16) -0.0479(2) 0.5220(2) 0.0474(5) Uani d . 1 1
C C5 0.35176(17) -0.0325(3) 0.4037(2) 0.0563(6) Uani d . 1 1
H H5 0.3352 -0.0976 0.3419 0.068 Uiso calc R 1 1
C C3 0.41890(16) 0.1679(2) 0.4671(2) 0.0507(6) Uani d . 1 1
H H3 0.4472 0.2428 0.448 0.061 Uiso calc R 1 1
C C15 0.02417(19) 0.3638(2) 0.7682(2) 0.0550(6) Uani d . 1 1
C C4 0.39149(17) 0.0768(3) 0.3761(2) 0.0556(6) Uani d . 1 1
H H4 0.3997 0.0887 0.2939 0.067 Uiso calc R 1 1
C C13 0.2918(2) -0.1661(2) 0.5543(3) 0.0640(7) Uani d . 1 1
H H13A 0.2693 -0.2192 0.4773 0.096 Uiso calc R 1 1
H H13B 0.2323 -0.1472 0.5822 0.096 Uiso calc R 1 1
H H13C 0.3451 -0.2089 0.6243 0.096 Uiso calc R 1 1
C C16 -0.0668(2) 0.2999(3) 0.7882(4) 0.0834(10) Uani d . 1 1
H H16A -0.1239 0.3589 0.7744 0.125 Uiso calc R 1 1
H H16B -0.0467 0.2675 0.8768 0.125 Uiso calc R 1 1
H H16C -0.0894 0.2316 0.7263 0.125 Uiso calc R 1 1
C C17 0.0654(2) 0.4624(3) 0.8682(4) 0.0920(12) Uani d . 1 1
H H17A 0.129 0.4971 0.8596 0.138 Uiso calc R 1 1
H H17B 0.0806 0.4267 0.955 0.138 Uiso calc R 1 1
H H17C 0.0135 0.528 0.8556 0.138 Uiso calc R 1 1
C C18 -0.0024(4) 0.4125(6) 0.6342(4) 0.165(3) Uani d . 1 1
H H18A 0.0609 0.4401 0.6191 0.248 Uiso calc R 1 1
H H18B -0.0502 0.4825 0.6229 0.248 Uiso calc R 1 1
H H18C -0.0356 0.3473 0.5721 0.248 Uiso calc R 1 1

loop_
_atom_site_aniso_label
_atom_site_aniso_U_11
_atom_site_aniso_U_22
_atom_site_aniso_U_33
_atom_site_aniso_U_12
_atom_site_aniso_U_13
_atom_site_aniso_U_23
O3 0.0708(11) 0.0713(11) 0.0529(10) 0.0386(9) 0.0385(8) 0.0204(8)
O2 0.0531(9) 0.0745(12) 0.0468(9) 0.0113(8) 0.0244(7) 0.0025(8)
O1 0.0585(10) 0.0479(9) 0.0741(11) -0.0125(7) 0.0335(8) -0.0086(9)
N2 0.0360(9) 0.0454(10) 0.0567(11) 0.0049(7) 0.0228(8) 0.0012(9)
C11 0.0303(9) 0.0366(10) 0.0434(11) -0.0046(8) 0.0127(8) 0.0008(9)
C12 0.0314(9) 0.0351(10) 0.0436(11) -0.0008(8) 0.0145(8) 0.0011(9)
C9 0.0358(10) 0.0452(12) 0.0534(13) 0.0003(9) 0.0084(9) 0.0118(10)
C7 0.0314(9) 0.0368(10) 0.0482(12) -0.0021(8) 0.0151(8) -0.0014(9)
C10 0.0342(10) 0.0456(12) 0.0462(12) -0.0058(9) 0.0122(9) 0.0053(10)
C1 0.0290(9) 0.0414(11) 0.0535(13) 0.0075(8) 0.0163(9) 0.0025(10)
C8 0.0325(10) 0.0405(12) 0.0584(14) 0.0031(8) 0.0126(9) 0.0040(10)
C14 0.0349(10) 0.0416(11) 0.0414(12) -0.0049(8) 0.0150(9) -0.0008(9)
C6 0.0381(10) 0.0475(12) 0.0578(14) 0.0077(9) 0.0177(10) -0.0038(11)
C5 0.0464(12) 0.0679(16) 0.0557(14) 0.0099(11) 0.0185(11) -0.0111(13)
C3 0.0404(11) 0.0578(14) 0.0605(15) 0.0124(10) 0.0255(11) 0.0132(12)
C15 0.0586(14) 0.0583(14) 0.0602(14) 0.0281(11) 0.0360(12) 0.0115(12)
C4 0.0412(11) 0.0764(18) 0.0542(14) 0.0150(11) 0.0224(10) 0.0082(13)
C13 0.0694(16) 0.0486(14) 0.0786(18) -0.0065(12) 0.0306(14) -0.0162(13)
C16 0.0440(13) 0.0639(18) 0.132(3) 0.0037(12) 0.0153(16) -0.0009(18)
C17 0.0592(16) 0.0502(16) 0.160(3) 0.0044(13) 0.0279(19) -0.0169(19)
C18 0.219(5) 0.216(6) 0.103(3) 0.184(5) 0.111(3) 0.098(3)

loop_
_atom_type_symbol
_atom_type_description
_atom_type_scat_dispersion_real
_atom_type_scat_dispersion_imag
_atom_type_scat_source
C C 0.0181 0.0091 'International Tables Vol C Tables 4.2.6.8 and 6.1.1.4'
H H 0 0 'International Tables Vol C Tables 4.2.6.8 and 6.1.1.4'
N N 0.0311 0.018 'International Tables Vol C Tables 4.2.6.8 and 6.1.1.4'
O O 0.0492 0.0322 'International Tables Vol C Tables 4.2.6.8 and 6.1.1.4'

loop_
_geom_angle_atom_site_label_1
_geom_angle_atom_site_label_2
_geom_angle_atom_site_label_3
_geom_angle
C14 O3 C15 122.35(17)
O1 N2 C3 119.87(19)
O1 N2 C1 119.92(18)
C3 N2 C1 120.2(2)
C12 C11 C10 120.00(18)
C12 C11 C14 121.76(18)
C10 C11 C14 118.22(19)
C11 C12 C7 120.12(19)
C11 C12 H12 119.9
C7 C12 H12 119.9
C10 C9 C8 120.4(2)
C10 C9 H9 119.8
C8 C9 H9 119.8
C8 C7 C12 119.43(19)
C8 C7 C1 121.94(18)
C12 C7 C1 118.60(18)
C9 C10 C11 119.8(2)
C9 C10 H10 120.1
C11 C10 H10 120.1
N2 C1 C6 119.4(2)
N2 C1 C7 116.60(18)
C6 C1 C7 124.0(2)
C7 C8 C9 120.21(19)
C7 C8 H8 119.9
C9 C8 H8 119.9
O2 C14 O3 124.45(19)
O2 C14 C11 123.18(19)
O3 C14 C11 112.37(18)
C5 C6 C1 119.2(2)
C5 C6 C13 121.2(2)
C1 C6 C13 119.6(2)
C4 C5 C6 120.1(2)
C4 C5 H5 119.9
C6 C5 H5 119.9
N2 C3 C4 121.3(2)
N2 C3 H3 119.4
C4 C3 H3 119.4
C18 C15 O3 102.03(19)
C18 C15 C17 112.2(3)
O3 C15 C17 110.4(2)
C18 C15 C16 111.3(4)
O3 C15 C16 110.0(2)
C17 C15 C16 110.6(2)
C3 C4 C5 119.7(2)
C3 C4 H4 120.2
C5 C4 H4 120.2
C6 C13 H13A 109.5
C6 C13 H13B 109.5
H13A C13 H13B 109.5
C6 C13 H13C 109.5
H13A C13 H13C 109.5
H13B C13 H13C 109.5
C15 C16 H16A 109.5
C15 C16 H16B 109.5
H16A C16 H16B 109.5
C15 C16 H16C 109.5
H16A C16 H16C 109.5
H16B C16 H16C 109.5
C15 C17 H17A 109.5
C15 C17 H17B 109.5
H17A C17 H17B 109.5
C15 C17 H17C 109.5
H17A C17 H17C 109.5
H17B C17 H17C 109.5
C15 C18 H18A 109.5
C15 C18 H18B 109.5
H18A C18 H18B 109.5
C15 C18 H18C 109.5
H18A C18 H18C 109.5
H18B C18 H18C 109.5

loop_
_geom_bond_atom_site_label_1
_geom_bond_atom_site_label_2
_geom_bond_distance
O3 C14 1.317(3)
O3 C15 1.487(3)
O2 C14 1.206(3)
O1 N2 1.299(2)
N2 C3 1.359(3)
N2 C1 1.380(3)
C11 C12 1.387(3)
C11 C10 1.393(3)
C11 C14 1.491(3)
C12 C7 1.401(3)
C12 H12 0.95
C9 C10 1.383(3)
C9 C8 1.388(3)
C9 H9 0.95
C7 C8 1.386(3)
C7 C1 1.479(3)
C10 H10 0.95
C1 C6 1.392(3)
C8 H8 0.95
C6 C5 1.390(3)
C6 C13 1.504(4)
C5 C4 1.376(4)
C5 H5 0.95
C3 C4 1.361(4)
C3 H3 0.95
C15 C18 1.483(4)
C15 C17 1.497(4)
C15 C16 1.501(4)
C4 H4 0.95
C13 H13A 0.98
C13 H13B 0.98
C13 H13C 0.98
C16 H16A 0.98
C16 H16B 0.98
C16 H16C 0.98
C17 H17A 0.98
C17 H17B 0.98
C17 H17C 0.98
C18 H18A 0.98
C18 H18B 0.98
C18 H18C 0.98

loop_
_geom_hbond_atom_site_label_D
_geom_hbond_atom_site_label_H
_geom_hbond_atom_site_label_A
_geom_hbond_site_symmetry_A
_geom_hbond_distance_DH
_geom_hbond_distance_HA
_geom_hbond_distance_DA
_geom_hbond_angle_DHA
_geom_hbond_publ_flag
C4 H4 O1 4_565 0.95 2.44 3.204(3) 137 y
C12 H12 O2 4_565 0.95 2.39 3.327(2) 169 y
C8 H8 O1 2_646 0.95 2.50 3.438(3) 169 y

loop_
_geom_torsion_atom_site_label_1
_geom_torsion_atom_site_label_2
_geom_torsion_atom_site_label_3
_geom_torsion_atom_site_label_4
_geom_torsion
C10 C11 C12 C7 0.6(3)
C14 C11 C12 C7 178.89(18)
C11 C12 C7 C8 0.4(3)
C11 C12 C7 C1 178.40(17)
C8 C9 C10 C11 0.6(3)
C12 C11 C10 C9 -1.1(3)
C14 C11 C10 C9 -179.44(19)
O1 N2 C1 C6 -174.47(18)
C3 N2 C1 C6 5.1(3)
O1 N2 C1 C7 8.0(3)
C3 N2 C1 C7 -172.40(17)
C8 C7 C1 N2 -113.6(2)
C12 C7 C1 N2 68.4(2)
C8 C7 C1 C6 68.9(3)
C12 C7 C1 C6 -109.0(2)
C12 C7 C8 C9 -0.9(3)
C1 C7 C8 C9 -178.79(19)
C10 C9 C8 C7 0.4(3)
C15 O3 C14 O2 1.8(3)
C15 O3 C14 C11 -179.0(2)
C12 C11 C14 O2 -174.72(19)
C10 C11 C14 O2 3.6(3)
C12 C11 C14 O3 6.0(3)
C10 C11 C14 O3 -175.61(18)
N2 C1 C6 C5 -3.4(3)
C7 C1 C6 C5 173.95(18)
N2 C1 C6 C13 176.57(19)
C7 C1 C6 C13 -6.1(3)
C1 C6 C5 C4 -0.5(3)
C13 C6 C5 C4 179.6(2)
O1 N2 C3 C4 176.59(19)
C1 N2 C3 C4 -3.0(3)
C14 O3 C15 C18 177.7(4)
C14 O3 C15 C17 58.2(3)
C14 O3 C15 C16 -64.1(3)
N2 C3 C4 C5 -0.9(3)
C6 C5 C4 C3 2.6(3)
